data_1503071
loop_
_publ_author_name
'Ito, Hiroshi'
'Yumura, Kyohei'
'Saigo, Kazuhiko'

_publ_section_title
;
 Synthesis, characterization, and binding property of isoelectronic
 analogues of nucleobases, B(6)-substituted 5-aza-6-borauracils and
 -thymines.
;
_journal_issue 15
_journal_name_full 'Organic letters'
_journal_page_first 3386
_journal_page_last 3389
_journal_paper_doi 10.1021/ol1012058
_journal_volume 12
_journal_year 2010
_chemical_formula_moiety '(C11 H14 B N3 O2)2 (CHCl3)'
_chemical_formula_sum 'C11.5 H14.5 B Cl1.5 N3 O2'
_chemical_formula_weight 290.74
_chemical_melting_point_gt 220
_chemical_name_systematic
; 
 ? 
;
_space_group_IT_number 2
_symmetry_cell_setting triclinic
_symmetry_space_group_name_Hall '-P 1'
_symmetry_space_group_name_H-M 'P -1'
_atom_sites_solution_hydrogens geom
_atom_sites_solution_primary direct
_atom_sites_solution_secondary difmap
_audit_creation_method SHELXL-97
_cell_angle_alpha 100.899(5)
_cell_angle_beta 94.817(5)
_cell_angle_gamma 114.075(6)
_cell_formula_units_Z 4
_cell_length_a 8.673(4)
_cell_length_b 10.421(5)
_cell_length_c 17.737(8)
_cell_measurement_reflns_used 4640
_cell_measurement_temperature 103(2)
_cell_measurement_theta_max 30.9975
_cell_measurement_theta_min 2.7524
_cell_volume 1413.8(11)
_computing_cell_refinement 'CrystalClear (Rigaku Corp., 2000)'
_computing_data_collection 'CrystalClear (Rigaku Corp., 2000)'
_computing_data_reduction 'CrystalClear (Rigaku Corp., 2000)'
_computing_structure_refinement 'SHELXL-97 (Sheldrick, 1997)'
_computing_structure_solution 'SHELXS-97 (Sheldrick, 1990)'
_diffrn_ambient_temperature 103(2)
_diffrn_detector_area_resol_mean 14.7059
_diffrn_measured_fraction_theta_full 0.967
_diffrn_measured_fraction_theta_max 0.967
_diffrn_measurement_device_type 'RIGAKU/MSC Meacury CCD'
_diffrn_measurement_method \w
_diffrn_radiation_monochromator graphite
_diffrn_radiation_source 'fine-focus sealed tube'
_diffrn_radiation_type MoK\a
_diffrn_radiation_wavelength 0.71070
_diffrn_reflns_av_R_equivalents 0.0306
_diffrn_reflns_av_sigmaI/netI 0.0472
_diffrn_reflns_limit_h_max 10
_diffrn_reflns_limit_h_min -10
_diffrn_reflns_limit_k_max 12
_diffrn_reflns_limit_k_min -12
_diffrn_reflns_limit_l_max 21
_diffrn_reflns_limit_l_min -14
_diffrn_reflns_number 9126
_diffrn_reflns_theta_full 25.00
_diffrn_reflns_theta_max 25.00
_diffrn_reflns_theta_min 2.75
_exptl_absorpt_coefficient_mu 0.365
_exptl_absorpt_correction_T_max 0.9307
_exptl_absorpt_correction_T_min 0.8679
_exptl_absorpt_correction_type multi-scan
_exptl_crystal_colour Colorless
_exptl_crystal_density_diffrn 1.366
_exptl_crystal_density_method 'not measured'
_exptl_crystal_description Block
_exptl_crystal_F_000 604
_exptl_crystal_size_max 0.40
_exptl_crystal_size_mid 0.30
_exptl_crystal_size_min 0.20
_refine_diff_density_max 1.956
_refine_diff_density_min -0.824
_refine_diff_density_rms 0.091
_refine_ls_extinction_method none
_refine_ls_goodness_of_fit_ref 1.080
_refine_ls_hydrogen_treatment constr
_refine_ls_matrix_type full
_refine_ls_number_parameters 377
_refine_ls_number_reflns 4836
_refine_ls_number_restraints 0
_refine_ls_restrained_S_all 1.080
_refine_ls_R_factor_all 0.0988
_refine_ls_R_factor_gt 0.0854
_refine_ls_shift/su_max 0.001
_refine_ls_shift/su_mean 0.000
_refine_ls_structure_factor_coef Fsqd
_refine_ls_weighting_details 'calc w=1/[\s^2^(Fo^2^)+(0.1622P)^2^+1.4304P] where P=(Fo^2^+2Fc^2^)/3'
_refine_ls_weighting_scheme calc
_refine_ls_wR_factor_gt 0.2533
_refine_ls_wR_factor_ref 0.2686
_reflns_number_gt 3777
_reflns_number_total 4836
_reflns_threshold_expression >2sigma(I)
_cod_data_source_file ol1012058_si_002.cif
_cod_data_source_block MesUBN
_cod_depositor_comments
;
The following automatic conversions were performed:
'_atom_site_symetry_multiplicity' tag replaced with
'_atom_site_symmetry_multiplicity'.

Automatic conversion script
Id: cif_correct_tags 1440 2010-10-19 06:21:57Z saulius 

The following automatic conversions were performed:

'_chemical_melting_point' tag was changed to
'_chemical_melting_point_gt' since the value was specified 'more
than' ('>') a certain temperature. The value '>220' was changed to
'220' - it should be numeric and without a unit
designator.

'_symmetry_cell_setting' value 'Triclinic' changed to
'triclinic' according to
/home/saulius/struct/CIF-dictionaries/cif_core.dic dictionary named
'cif_core.dic' version 2.4.2 from
2011-04-26.

'_exptl_absorpt_correction_type' value 'Multi-scan'
changed to 'multi-scan' according to
/home/saulius/struct/CIF-dictionaries/cif_core.dic dictionary named
'cif_core.dic' version 2.4.2 from 2011-04-26.

Automatic conversion script
Id: cif_fix_values 1715 2011-07-08 13:25:40Z adriana 
;
_cod_original_cell_volume 1413.9(12)
_cod_original_sg_symbol_H-M P-1
_cod_database_code 1503071

loop_
_symmetry_equiv_pos_as_xyz
'x, y, z'
'-x, -y, -z'

loop_
_atom_site_label
_atom_site_type_symbol
_atom_site_fract_x
_atom_site_fract_y
_atom_site_fract_z
_atom_site_U_iso_or_equiv
_atom_site_adp_type
_atom_site_occupancy
_atom_site_symmetry_multiplicity
_atom_site_calc_flag
_atom_site_refinement_flags
_atom_site_disorder_assembly
_atom_site_disorder_group
O1 O 0.7105(3) 0.6361(2) 0.03684(14) 0.0300(6) Uani 1 1 d . . .
N1 N 0.5168(3) 0.6416(3) -0.05754(16) 0.0253(6) Uani 1 1 d . . .
H25 H 0.4359 0.5599 -0.0528 0.030 Uiso 1 1 calc R . .
O2 O 0.8982(3) 1.0020(3) -0.08469(15) 0.0323(6) Uani 1 1 d . . .
N2 N 0.6146(3) 0.8389(3) -0.11966(16) 0.0251(6) Uani 1 1 d . . .
H26 H 0.5954 0.8843 -0.1538 0.030 Uiso 1 1 calc R . .
N3 N 0.7978(3) 0.8170(3) -0.02559(15) 0.0237(6) Uani 1 1 d . . .
H27 H 0.9007 0.8515 0.0029 0.028 Uiso 1 1 calc R . .
C12 C -0.5056(4) -0.0135(3) -0.73115(18) 0.0233(7) Uani 1 1 d . . .
C8 C 0.7779(4) 0.8938(3) -0.07763(19) 0.0252(7) Uani 1 1 d . . .
N4 N -0.4109(4) 0.0860(3) -0.58073(16) 0.0325(7) Uani 1 1 d . . .
H28 H -0.4877 0.0017 -0.5768 0.039 Uiso 1 1 calc R . .
C13 C -0.7834(4) -0.1687(3) -0.81222(19) 0.0255(7) Uani 1 1 d . . .
H3 H -0.9031 -0.1954 -0.8231 0.031 Uiso 1 1 calc R . .
C9 C 0.6754(4) 0.6924(3) -0.01292(19) 0.0235(7) Uani 1 1 d . . .
C14 C -0.6831(4) -0.0555(3) -0.74869(18) 0.0239(7) Uani 1 1 d . . .
C1 C 0.2852(4) 0.6574(3) -0.15545(18) 0.0222(7) Uani 1 1 d . . .
N5 N -0.2719(4) 0.2494(3) -0.65854(17) 0.0356(8) Uani 1 1 d . . .
H29 H -0.2569 0.2690 -0.7042 0.043 Uiso 1 1 calc R . .
O3 O -0.3253(4) 0.1680(3) -0.44743(15) 0.0509(9) Uani 1 1 d . . .
C2 C 0.2021(4) 0.5223(3) -0.20940(19) 0.0259(7) Uani 1 1 d . . .
C15 C -0.5389(4) -0.2025(3) -0.84290(19) 0.0278(8) Uani 1 1 d . . .
H4 H -0.4891 -0.2530 -0.8751 0.033 Uiso 1 1 calc R . .
C16 C -0.4335(4) -0.0893(3) -0.77976(19) 0.0244(7) Uani 1 1 d . . .
C3 C 0.0320(4) 0.4743(4) -0.24581(19) 0.0281(8) Uani 1 1 d . . .
H5 H -0.0237 0.3825 -0.2822 0.034 Uiso 1 1 calc R . .
N6 N -0.2030(4) 0.3180(3) -0.52324(16) 0.0360(8) Uani 1 1 d . . .
H30 H -0.1414 0.3850 -0.4805 0.043 Uiso 1 1 calc R . .
B2 B -0.3944(5) 0.1082(4) -0.6569(2) 0.0271(8) Uani 1 1 d . . .
C17 C -0.7146(4) -0.2447(3) -0.86074(19) 0.0261(7) Uani 1 1 d . . .
C10 C -0.1765(5) 0.3559(4) -0.5927(2) 0.0357(9) Uani 1 1 d . . .
B1 B 0.4744(5) 0.7125(4) -0.1111(2) 0.0237(8) Uani 1 1 d . . .
C4 C 0.0258(4) 0.6897(4) -0.1760(2) 0.0294(8) Uani 1 1 d . . .
H6 H -0.0344 0.7473 -0.1646 0.035 Uiso 1 1 calc R . .
C5 C 0.1944(4) 0.7411(3) -0.13804(19) 0.0254(7) Uani 1 1 d . . .
C6 C -0.0566(4) 0.5571(4) -0.2300(2) 0.0303(8) Uani 1 1 d . . .
C18 C -0.2439(4) -0.0499(4) -0.7624(2) 0.0362(9) Uani 1 1 d . . .
H7 H -0.2132 -0.1033 -0.8055 0.054 Uiso 1 1 calc R . .
H8 H -0.2177 -0.0753 -0.7140 0.054 Uiso 1 1 calc R . .
H9 H -0.1780 0.0545 -0.7564 0.054 Uiso 1 1 calc R . .
O4 O -0.0732(4) 0.4778(3) -0.59398(15) 0.0558(9) Uani 1 1 d . . .
C19 C -0.8285(5) -0.3684(4) -0.9283(2) 0.0379(9) Uani 1 1 d . . .
H10 H -0.8628 -0.4598 -0.9125 0.057 Uiso 1 1 calc R . .
H11 H -0.7661 -0.3704 -0.9718 0.057 Uiso 1 1 calc R . .
H12 H -0.9309 -0.3557 -0.9449 0.057 Uiso 1 1 calc R . .
C11 C -0.3156(5) 0.1866(4) -0.5133(2) 0.0355(9) Uani 1 1 d . . .
C7 C 0.2933(5) 0.4289(4) -0.2299(2) 0.0400(9) Uani 1 1 d . . .
H13 H 0.4044 0.4868 -0.2429 0.060 Uiso 1 1 calc R . .
H14 H 0.2234 0.3483 -0.2750 0.060 Uiso 1 1 calc R . .
H15 H 0.3116 0.3905 -0.1854 0.060 Uiso 1 1 calc R . .
C21 C -0.2411(5) 0.5011(5) -0.2710(3) 0.0451(10) Uani 1 1 d . . .
H16 H -0.2532 0.4515 -0.3255 0.068 Uiso 1 1 calc R . .
H17 H -0.2708 0.5826 -0.2694 0.068 Uiso 1 1 calc R . .
H18 H -0.3181 0.4330 -0.2446 0.068 Uiso 1 1 calc R . .
C22 C 0.2739(5) 0.8836(4) -0.0770(2) 0.0338(8) Uani 1 1 d . . .
H19 H 0.1919 0.9261 -0.0735 0.051 Uiso 1 1 calc R . .
H20 H 0.3780 0.9501 -0.0916 0.051 Uiso 1 1 calc R . .
H21 H 0.3034 0.8669 -0.0263 0.051 Uiso 1 1 calc R . .
C20 C -0.7659(5) 0.0220(4) -0.6991(2) 0.0383(9) Uani 1 1 d . . .
H22 H -0.8789 0.0004 -0.7277 0.057 Uiso 1 1 calc R . .
H23 H -0.6935 0.1267 -0.6867 0.057 Uiso 1 1 calc R . .
H24 H -0.7794 -0.0104 -0.6507 0.057 Uiso 1 1 calc R . .
Cl1 Cl 0.225(5) 0.318(3) 0.4454(9) 0.360(18) Uani 0.344(4) 1 d P A 1
Cl2 Cl 0.3711(4) 0.2456(6) 0.5625(3) 0.0601(13) Uani 0.344(4) 1 d P A 1
Cl3 Cl 0.0188(6) 0.1551(5) 0.5718(3) 0.0820(17) Uani 0.344(4) 1 d P A 1
C23 C 0.2033(10) 0.2826(10) 0.5346(4) 0.101(2) Uani 1 1 d . . .
H1 H 0.2330 0.3795 0.5699 0.122 Uiso 0.344(4) 1 calc PR A 1
H2 H 0.1136 0.2934 0.5636 0.122 Uiso 0.656(4) 1 calc PR A 2
Cl4 Cl 0.261(2) 0.1756(13) 0.5613(4) 0.422(10) Uani 0.656(4) 1 d P A 2
Cl5 Cl 0.1489(5) 0.2684(5) 0.43771(19) 0.0941(12) Uani 0.656(4) 1 d P A 2
Cl6 Cl 0.4298(8) 0.4753(12) 0.5647(5) 0.274(5) Uani 0.656(4) 1 d P A 2

loop_
_atom_site_aniso_label
_atom_site_aniso_U_11
_atom_site_aniso_U_22
_atom_site_aniso_U_33
_atom_site_aniso_U_23
_atom_site_aniso_U_13
_atom_site_aniso_U_12
O1 0.0297(13) 0.0240(12) 0.0345(14) 0.0155(10) 0.0013(10) 0.0070(11)
N1 0.0238(14) 0.0203(14) 0.0294(15) 0.0114(12) 0.0059(12) 0.0046(12)
O2 0.0242(12) 0.0285(13) 0.0376(14) 0.0198(11) 0.0040(10) 0.0002(11)
N2 0.0238(14) 0.0244(14) 0.0248(14) 0.0116(12) 0.0021(11) 0.0063(12)
N3 0.0219(14) 0.0237(14) 0.0254(15) 0.0120(12) 0.0024(11) 0.0075(12)
C12 0.0278(17) 0.0182(15) 0.0191(16) 0.0080(13) 0.0029(13) 0.0040(14)
C8 0.0231(17) 0.0226(16) 0.0279(17) 0.0073(14) 0.0057(13) 0.0073(14)
N4 0.0354(17) 0.0197(14) 0.0202(15) 0.0065(12) -0.0038(12) -0.0089(13)
C13 0.0231(17) 0.0233(16) 0.0235(17) 0.0112(14) 0.0012(13) 0.0020(14)
C9 0.0241(16) 0.0189(16) 0.0246(17) 0.0054(13) 0.0042(13) 0.0065(14)
C14 0.0271(17) 0.0201(16) 0.0204(16) 0.0084(13) 0.0041(13) 0.0048(14)
C1 0.0236(16) 0.0208(16) 0.0225(16) 0.0105(13) 0.0081(13) 0.0070(14)
N5 0.0469(19) 0.0249(15) 0.0191(15) 0.0064(12) 0.0054(13) -0.0003(14)
O3 0.0598(19) 0.0336(15) 0.0204(14) 0.0100(11) -0.0033(12) -0.0171(14)
C2 0.0295(17) 0.0231(16) 0.0236(17) 0.0111(14) 0.0080(14) 0.0071(14)
C15 0.0330(19) 0.0213(16) 0.0245(17) 0.0054(14) 0.0083(14) 0.0070(15)
C16 0.0246(17) 0.0194(16) 0.0246(17) 0.0087(13) 0.0033(13) 0.0038(14)
C3 0.0286(18) 0.0252(17) 0.0209(17) 0.0094(14) 0.0027(14) 0.0009(15)
N6 0.0450(19) 0.0213(15) 0.0181(15) 0.0041(12) -0.0004(13) -0.0072(14)
B2 0.0262(19) 0.0227(19) 0.025(2) 0.0064(15) 0.0012(15) 0.0033(16)
C17 0.0311(18) 0.0193(16) 0.0196(16) 0.0074(13) 0.0037(13) 0.0017(14)
C10 0.041(2) 0.0234(18) 0.0208(18) 0.0039(14) 0.0001(15) -0.0054(17)
B1 0.0267(19) 0.0210(17) 0.0210(18) 0.0043(14) 0.0053(15) 0.0081(16)
C4 0.0263(18) 0.0372(19) 0.0315(19) 0.0159(16) 0.0113(14) 0.0159(16)
C5 0.0279(17) 0.0240(17) 0.0249(17) 0.0105(14) 0.0079(14) 0.0092(14)
C6 0.0245(17) 0.038(2) 0.0260(18) 0.0168(16) 0.0080(14) 0.0071(16)
C18 0.0259(18) 0.035(2) 0.043(2) 0.0111(17) 0.0025(16) 0.0084(16)
O4 0.076(2) 0.0281(14) 0.0243(14) 0.0062(11) 0.0018(14) -0.0145(15)
C19 0.042(2) 0.0295(19) 0.0221(18) 0.0008(15) -0.0003(16) -0.0006(17)
C11 0.040(2) 0.0255(18) 0.0210(18) 0.0084(15) -0.0011(15) -0.0054(17)
C7 0.043(2) 0.032(2) 0.043(2) 0.0004(17) 0.0014(18) 0.0187(18)
C21 0.0254(19) 0.056(3) 0.047(2) 0.018(2) 0.0023(17) 0.0098(19)
C22 0.040(2) 0.0294(18) 0.033(2) 0.0060(15) 0.0087(16) 0.0171(17)
C20 0.036(2) 0.040(2) 0.038(2) 0.0045(17) 0.0078(17) 0.0172(18)
Cl1 0.76(5) 0.37(3) 0.109(10) 0.062(14) 0.066(19) 0.41(4)
Cl2 0.044(2) 0.093(3) 0.055(2) 0.030(2) 0.0057(15) 0.035(2)
Cl3 0.071(3) 0.086(3) 0.081(3) 0.026(2) 0.011(2) 0.025(2)
C23 0.117(6) 0.151(7) 0.076(4) 0.030(4) 0.021(4) 0.095(6)
Cl4 1.05(3) 0.436(13) 0.183(6) 0.184(8) 0.271(12) 0.634(18)
Cl5 0.136(2) 0.171(3) 0.0426(14) 0.0280(16) 0.0360(13) 0.127(2)
Cl6 0.149(5) 0.434(13) 0.285(9) 0.175(9) 0.038(5) 0.133(7)

loop_
_atom_type_symbol
_atom_type_description
_atom_type_scat_dispersion_real
_atom_type_scat_dispersion_imag
_atom_type_scat_source
C C 0.0033 0.0016 'International Tables Vol C Tables 4.2.6.8 and 6.1.1.4'
H H 0.0000 0.0000 'International Tables Vol C Tables 4.2.6.8 and 6.1.1.4'
B B 0.0013 0.0007 'International Tables Vol C Tables 4.2.6.8 and 6.1.1.4'
N N 0.0061 0.0033 'International Tables Vol C Tables 4.2.6.8 and 6.1.1.4'
O O 0.0106 0.0060 'International Tables Vol C Tables 4.2.6.8 and 6.1.1.4'
Cl Cl 0.1484 0.1585 'International Tables Vol C Tables 4.2.6.8 and 6.1.1.4'

loop_
_geom_angle_atom_site_label_1
_geom_angle_atom_site_label_2
_geom_angle_atom_site_label_3
_geom_angle
C9 N1 B1 124.0(3)
C9 N1 H25 118.0
B1 N1 H25 118.0
C8 N2 B1 123.8(3)
C8 N2 H26 118.1
B1 N2 H26 118.1
C8 N3 C9 127.4(3)
C8 N3 H27 116.3
C9 N3 H27 116.3
C14 C12 C16 118.4(3)
C14 C12 B2 120.2(3)
C16 C12 B2 121.3(3)
O2 C8 N3 121.3(3)
O2 C8 N2 124.0(3)
N3 C8 N2 114.7(3)
C11 N4 B2 124.4(3)
C11 N4 H28 117.8
B2 N4 H28 117.8
C14 C13 C17 122.1(3)
C14 C13 H3 118.9
C17 C13 H3 118.9
O1 C9 N1 124.4(3)
O1 C9 N3 120.5(3)
N1 C9 N3 115.1(3)
C13 C14 C12 120.2(3)
C13 C14 C20 119.2(3)
C12 C14 C20 120.6(3)
C2 C1 C5 119.0(3)
C2 C1 B1 121.1(3)
C5 C1 B1 119.8(3)
C10 N5 B2 123.5(3)
C10 N5 H29 118.3
B2 N5 H29 118.3
C3 C2 C1 119.7(3)
C3 C2 C7 119.2(3)
C1 C2 C7 121.1(3)
C16 C15 C17 122.4(3)
C16 C15 H4 118.8
C17 C15 H4 118.8
C15 C16 C12 119.5(3)
C15 C16 C18 120.1(3)
C12 C16 C18 120.4(3)
C6 C3 C2 121.5(3)
C6 C3 H5 119.2
C2 C3 H5 119.2
C10 N6 C11 126.9(3)
C10 N6 H30 116.5
C11 N6 H30 116.5
N4 B2 N5 114.6(3)
N4 B2 C12 121.3(3)
N5 B2 C12 124.1(3)
C15 C17 C13 117.3(3)
C15 C17 C19 122.3(3)
C13 C17 C19 120.4(3)
O4 C10 N5 123.6(3)
O4 C10 N6 120.8(3)
N5 C10 N6 115.6(3)
N1 B1 N2 114.9(3)
N1 B1 C1 122.1(3)
N2 B1 C1 123.0(3)
C6 C4 C5 121.9(3)
C6 C4 H6 119.0
C5 C4 H6 119.0
C4 C5 C1 119.4(3)
C4 C5 C22 119.2(3)
C1 C5 C22 121.4(3)
C3 C6 C4 118.4(3)
C3 C6 C21 119.8(3)
C4 C6 C21 121.7(3)
C16 C18 H7 109.5
C16 C18 H8 109.5
H7 C18 H8 109.5
C16 C18 H9 109.5
H7 C18 H9 109.5
H8 C18 H9 109.5
C17 C19 H10 109.5
C17 C19 H11 109.5
H10 C19 H11 109.5
C17 C19 H12 109.5
H10 C19 H12 109.5
H11 C19 H12 109.5
O3 C11 N4 125.3(3)
O3 C11 N6 119.7(3)
N4 C11 N6 115.0(3)
C2 C7 H13 109.5
C2 C7 H14 109.5
H13 C7 H14 109.5
C2 C7 H15 109.5
H13 C7 H15 109.5
H14 C7 H15 109.5
C6 C21 H16 109.5
C6 C21 H17 109.5
H16 C21 H17 109.5
C6 C21 H18 109.5
H16 C21 H18 109.5
H17 C21 H18 109.5
C5 C22 H19 109.5
C5 C22 H20 109.5
H19 C22 H20 109.5
C5 C22 H21 109.5
H19 C22 H21 109.5
H20 C22 H21 109.5
C14 C20 H22 109.5
C14 C20 H23 109.5
H22 C20 H23 109.5
C14 C20 H24 109.5
H22 C20 H24 109.5
H23 C20 H24 109.5
Cl4 C23 Cl1 121.9(9)
Cl4 C23 Cl5 120.7(6)
Cl1 C23 Cl5 21.5(12)
Cl4 C23 Cl2 32.9(7)
Cl1 C23 Cl2 106.2(10)
Cl5 C23 Cl2 117.6(5)
Cl4 C23 Cl3 73.1(7)
Cl1 C23 Cl3 132.5(13)
Cl5 C23 Cl3 111.1(5)
Cl2 C23 Cl3 104.3(4)
Cl4 C23 Cl6 102.5(8)
Cl1 C23 Cl6 79.7(12)
Cl5 C23 Cl6 100.7(5)
Cl2 C23 Cl6 70.9(4)
Cl3 C23 Cl6 145.4(5)
Cl4 C23 H1 120.9
Cl1 C23 H1 103.6
Cl5 C23 H1 115.3
Cl2 C23 H1 103.6
Cl3 C23 H1 103.6
Cl6 C23 H1 48.2
Cl4 C23 H2 110.6
Cl1 C23 H2 122.8
Cl5 C23 H2 110.6
Cl2 C23 H2 130.7
Cl3 C23 H2 45.6
Cl6 C23 H2 110.6
H1 C23 H2 62.5

loop_
_geom_bond_atom_site_label_1
_geom_bond_atom_site_label_2
_geom_bond_distance
O1 C9 1.230(4)
N1 C9 1.365(4)
N1 B1 1.418(5)
N1 H25 0.8800
O2 C8 1.221(4)
N2 C8 1.375(4)
N2 B1 1.427(5)
N2 H26 0.8800
N3 C8 1.374(4)
N3 C9 1.375(4)
N3 H27 0.8800
C12 C14 1.406(5)
C12 C16 1.412(5)
C12 B2 1.560(5)
N4 C11 1.366(5)
N4 B2 1.422(5)
N4 H28 0.8800
C13 C14 1.383(5)
C13 C17 1.392(5)
C13 H3 0.9500
C14 C20 1.501(5)
C1 C2 1.401(5)
C1 C5 1.406(5)
C1 B1 1.576(5)
N5 C10 1.370(5)
N5 B2 1.429(5)
N5 H29 0.8800
O3 C11 1.224(4)
C2 C3 1.400(5)
C2 C7 1.499(5)
C15 C16 1.389(5)
C15 C17 1.391(5)
C15 H4 0.9500
C16 C18 1.511(5)
C3 C6 1.378(5)
C3 H5 0.9500
N6 C10 1.374(4)
N6 C11 1.374(4)
N6 H30 0.8800
C17 C19 1.501(5)
C10 O4 1.225(4)
C4 C6 1.384(5)
C4 C5 1.392(5)
C4 H6 0.9500
C5 C22 1.511(5)
C6 C21 1.520(5)
C18 H7 0.9800
C18 H8 0.9800
C18 H9 0.9800
C19 H10 0.9800
C19 H11 0.9800
C19 H12 0.9800
C7 H13 0.9800
C7 H14 0.9800
C7 H15 0.9800
C21 H16 0.9800
C21 H17 0.9800
C21 H18 0.9800
C22 H19 0.9800
C22 H20 0.9800
C22 H21 0.9800
C20 H22 0.9800
C20 H23 0.9800
C20 H24 0.9800
Cl1 C23 1.701(19)
Cl2 C23 1.708(8)
Cl3 C23 1.881(10)
C23 Cl4 1.526(9)
C23 Cl5 1.705(8)
C23 Cl6 2.092(12)
C23 H1 1.0000
C23 H2 1.0000
